data_7107612
loop_
_publ_author_name
'Jun-ichiro Setsune'
'Kyohei Yamato'

_publ_section_title
;
 Highly reactive meso-like positions of dipyrihexaphyrin
;
_journal_name_full Chem.Commun.
_journal_page_first 4447
_journal_paper_doi 10.1039/c2cc30981e
_journal_volume 48
_journal_year 2012
_chemical_formula_moiety 'C44 H50 N6'
_chemical_formula_sum 'C44 H52 N6 O'
_chemical_formula_weight 680.92
_chemical_name_common
;
8,9,13,14,22,23,27,28-octaethyl-29,30, 31,32,33,34-hexaaza-
heptacyclo (24,2,1,12,6,17,10,112,15,116,20,121,24) tetratriaconta-
1(28),2(34),3,5,7(33), 8,10,12,14,16(31),17,19,21(30),22,24, 26-
hexadecaene
;
_chemical_name_systematic
;
8,9,13,14,22,23,27,28-octaethyl-29,30,
31,32,33,34-hexaaza-heptacyclo
(24,2,1,12,6,17,10,112,15,116,20,121,24)
tetratriaconta-1(28),2(34),3,5,7(33),
8,10,12,14,16(31),17,19,21(30),22,24,
26-hexadecaene
;
_space_group_IT_number 2
_symmetry_cell_setting triclinic
_symmetry_space_group_name_Hall '-P 1'
_symmetry_space_group_name_H-M 'P -1'
_atom_sites_solution_hydrogens geom
_atom_sites_solution_primary direct
_atom_sites_solution_secondary difmap
_audit_creation_method SHELXL-97
_cell_angle_alpha 114.240(4)
_cell_angle_beta 95.139(4)
_cell_angle_gamma 103.687(4)
_cell_formula_units_Z 2
_cell_length_a 10.242(3)
_cell_length_b 13.946(4)
_cell_length_c 15.390(5)
_cell_measurement_reflns_used 2073
_cell_measurement_temperature 296(2)
_cell_measurement_theta_max 21.6125
_cell_measurement_theta_min 2.5255
_cell_volume 1903.8(10)
_computing_cell_refinement 'APEXII (Bruker AXS, 2006)'
_computing_data_collection 'APEXII (Bruker AXS, 2006)'
_computing_data_reduction 'SAINT (Bruker AXS, 2004)'
_computing_molecular_graphics 'Bruker XSHELL ver. 6.3.1'
_computing_publication_material 'Bruker XSHELL ver. 6.3.1'
_computing_structure_refinement 'SHELXL-97 (Sheldrick, 2008)'
_computing_structure_solution 'SHELXS-97 (Sheldrick, 2008)'
_diffrn_ambient_temperature 296(2)
_diffrn_detector_area_resol_mean 8.333
_diffrn_measured_fraction_theta_full 0.975
_diffrn_measured_fraction_theta_max 0.975
_diffrn_measurement_device_type 'Bruker APEXII CCD area detector'
_diffrn_measurement_method 'phi and omega scans'
_diffrn_radiation_monochromator 'Bruker Helios multilayer confocal mirror'
_diffrn_radiation_source 'Bruker TXS fine-focus rotating anode'
_diffrn_radiation_type MoK\a
_diffrn_radiation_wavelength 0.71073
_diffrn_reflns_av_R_equivalents 0.0213
_diffrn_reflns_av_sigmaI/netI 0.0522
_diffrn_reflns_limit_h_max 10
_diffrn_reflns_limit_h_min -12
_diffrn_reflns_limit_k_max 14
_diffrn_reflns_limit_k_min -16
_diffrn_reflns_limit_l_max 18
_diffrn_reflns_limit_l_min -15
_diffrn_reflns_number 9366
_diffrn_reflns_theta_full 25.42
_diffrn_reflns_theta_max 25.42
_diffrn_reflns_theta_min 1.67
_exptl_absorpt_coefficient_mu 0.072
_exptl_absorpt_correction_T_max 0.993
_exptl_absorpt_correction_T_min 0.991
_exptl_absorpt_correction_type empirical
_exptl_absorpt_process_details 'program SADABS ver. 2.03(Sheldrick)'
_exptl_crystal_colour red
_exptl_crystal_density_diffrn 1.188
_exptl_crystal_density_method 'not measured'
_exptl_crystal_description prism
_exptl_crystal_F_000 732
_exptl_crystal_size_max 0.2
_exptl_crystal_size_mid 0.1
_exptl_crystal_size_min 0.1
_refine_diff_density_max 0.225
_refine_diff_density_min -0.175
_refine_diff_density_rms 0.035
_refine_ls_extinction_method none
_refine_ls_goodness_of_fit_ref 0.865
_refine_ls_hydrogen_treatment mixed
_refine_ls_matrix_type full
_refine_ls_number_parameters 516
_refine_ls_number_reflns 6849
_refine_ls_number_restraints 0
_refine_ls_restrained_S_all 0.865
_refine_ls_R_factor_all 0.0951
_refine_ls_R_factor_gt 0.0530
_refine_ls_shift/su_max 0.000
_refine_ls_shift/su_mean 0.000
_refine_ls_structure_factor_coef Fsqd
_refine_ls_weighting_details 'calc w=1/[\s^2^(Fo^2^)+(0.1000P)^2^+0.5000P] where P=(Fo^2^+2Fc^2^)/3'
_refine_ls_weighting_scheme calc
_refine_ls_wR_factor_gt 0.1385
_refine_ls_wR_factor_ref 0.1718
_reflns_number_gt 4164
_reflns_number_total 6849
_reflns_threshold_expression >2sigma(I)
_cod_data_source_file c2cc30981e.txt
_cod_data_source_block 5a
_cod_original_cell_volume 1903.7(9)
_cod_original_sg_symbol_H-M P-1
_cod_database_code 7107612

loop_
_symmetry_equiv_pos_as_xyz
'x, y, z'
'-x, -y, -z'

loop_
_atom_site_label
_atom_site_type_symbol
_atom_site_fract_x
_atom_site_fract_y
_atom_site_fract_z
_atom_site_U_iso_or_equiv
_atom_site_adp_type
_atom_site_occupancy
_atom_site_symmetry_multiplicity
_atom_site_calc_flag
_atom_site_refinement_flags
C1 C 0.6175(2) 0.82054(19) -0.06320(17) 0.0462(6) Uani 1 1 d .
C2 C 0.4903(2) 0.7997(2) -0.12528(17) 0.0479(6) Uani 1 1 d .
C3 C 0.4241(2) 0.6893(2) -0.16010(18) 0.0501(6) Uani 1 1 d .
C4 C 0.5109(2) 0.64550(19) -0.11774(18) 0.0483(6) Uani 1 1 d .
C5 C 0.4821(3) 0.5367(2) -0.13613(19) 0.0539(7) Uani 1 1 d .
C6 C 0.5542(3) 0.48037(19) -0.10390(18) 0.0505(6) Uani 1 1 d .
C7 C 0.5152(3) 0.36511(19) -0.13452(18) 0.0528(7) Uani 1 1 d .
C8 C 0.6168(3) 0.34213(18) -0.08678(18) 0.0494(6) Uani 1 1 d .
C9 C 0.7149(3) 0.44510(19) -0.02452(18) 0.0502(6) Uani 1 1 d .
C10 C 0.8374(3) 0.47026(19) 0.04719(18) 0.0509(6) Uani 1 1 d .
C11 C 0.9129(3) 0.3964(2) 0.0336(2) 0.0585(7) Uani 1 1 d .
C12 C 1.0258(3) 0.4232(2) 0.1035(2) 0.0631(8) Uani 1 1 d .
C13 C 1.0619(3) 0.5228(2) 0.1851(2) 0.0614(8) Uani 1 1 d .
C14 C 0.9826(3) 0.5936(2) 0.19521(19) 0.0518(6) Uani 1 1 d .
C15 C 1.0226(2) 0.7023(2) 0.28112(19) 0.0522(6) Uani 1 1 d .
C16 C 1.0857(3) 0.7277(2) 0.37931(19) 0.0568(7) Uani 1 1 d .
C17 C 1.1197(3) 0.8398(2) 0.43124(19) 0.0554(7) Uani 1 1 d .
C18 C 1.0754(3) 0.8803(2) 0.36507(18) 0.0518(6) Uani 1 1 d .
C19 C 1.1002(3) 0.9898(2) 0.3871(2) 0.0542(7) Uani 1 1 d .
C20 C 1.0700(3) 1.0446(2) 0.33270(18) 0.0518(6) Uani 1 1 d .
C21 C 1.1135(3) 1.1598(2) 0.36412(19) 0.0554(7) Uani 1 1 d .
C22 C 1.0593(3) 1.17976(19) 0.28935(19) 0.0543(7) Uani 1 1 d .
C23 C 0.9825(3) 1.0761(2) 0.21285(19) 0.0518(6) Uani 1 1 d .
C24 C 0.9053(2) 1.04837(19) 0.11648(19) 0.0509(6) Uani 1 1 d .
C25 C 0.9425(3) 1.1153(2) 0.0706(2) 0.0582(7) Uani 1 1 d .
C26 C 0.8701(3) 1.0853(2) -0.0208(2) 0.0594(7) Uani 1 1 d .
C27 C 0.7623(3) 0.9892(2) -0.0646(2) 0.0547(7) Uani 1 1 d .
C28 C 0.7297(2) 0.92540(18) -0.01514(17) 0.0470(6) Uani 1 1 d .
C29 C 0.4330(3) 0.8828(2) -0.1414(2) 0.0612(7) Uani 1 1 d .
H29A H 0.4905 0.9561 -0.0952 0.073 Uiso 1 1 calc R
H29B H 0.3421 0.8741 -0.1267 0.073 Uiso 1 1 calc R
C30 C 0.4225(4) 0.8756(3) -0.2429(2) 0.0945(12) Uani 1 1 d .
H30A H 0.5113 0.8820 -0.2594 0.142 Uiso 1 1 calc R
H30B H 0.3904 0.9343 -0.2446 0.142 Uiso 1 1 calc R
H30C H 0.3591 0.8059 -0.2889 0.142 Uiso 1 1 calc R
C31 C 0.2881(3) 0.6246(2) -0.2298(2) 0.0682(8) Uani 1 1 d .
H31A H 0.2359 0.6746 -0.2287 0.082 Uiso 1 1 calc R
H31B H 0.2367 0.5732 -0.2087 0.082 Uiso 1 1 calc R
C32 C 0.3038(4) 0.5604(3) -0.3346(2) 0.1030(13) Uani 1 1 d .
H32A H 0.3564 0.6108 -0.3554 0.154 Uiso 1 1 calc R
H32B H 0.2146 0.5229 -0.3770 0.154 Uiso 1 1 calc R
H32C H 0.3504 0.5075 -0.3368 0.154 Uiso 1 1 calc R
C33 C 0.3847(3) 0.2836(2) -0.2051(2) 0.0699(8) Uani 1 1 d .
H33A H 0.3667 0.2163 -0.1973 0.084 Uiso 1 1 calc R
H33B H 0.3090 0.3136 -0.1890 0.084 Uiso 1 1 calc R
C34 C 0.3894(5) 0.2557(3) -0.3097(2) 0.1118(14) Uani 1 1 d .
H34A H 0.4030 0.3213 -0.3187 0.168 Uiso 1 1 calc R
H34B H 0.3042 0.2025 -0.3508 0.168 Uiso 1 1 calc R
H34C H 0.4638 0.2256 -0.3264 0.168 Uiso 1 1 calc R
C35 C 0.6161(3) 0.22938(19) -0.0990(2) 0.0586(7) Uani 1 1 d .
H35A H 0.5228 0.1869 -0.1055 0.070 Uiso 1 1 calc R
H35B H 0.6718 0.2367 -0.0410 0.070 Uiso 1 1 calc R
C36 C 0.6707(3) 0.1672(2) -0.1873(2) 0.0754(9) Uani 1 1 d .
H36A H 0.6176 0.1614 -0.2449 0.113 Uiso 1 1 calc R
H36B H 0.6639 0.0947 -0.1936 0.113 Uiso 1 1 calc R
H36C H 0.7652 0.2062 -0.1792 0.113 Uiso 1 1 calc R
C37 C 1.1035(3) 0.6474(3) 0.4187(2) 0.0769(9) Uani 1 1 d .
H37A H 1.0678 0.6651 0.4779 0.092 Uiso 1 1 calc R
H37B H 1.0481 0.5738 0.3715 0.092 Uiso 1 1 calc R
C38 C 1.2476(4) 0.6461(3) 0.4408(3) 0.1050(14) Uani 1 1 d .
H38A H 1.2868 0.6342 0.3843 0.158 Uiso 1 1 calc R
H38B H 1.2480 0.5878 0.4586 0.158 Uiso 1 1 calc R
H38C H 1.3010 0.7155 0.4938 0.158 Uiso 1 1 calc R
C39 C 1.1956(3) 0.9096(2) 0.5353(2) 0.0666(8) Uani 1 1 d .
H39A H 1.1808 0.8659 0.5709 0.080 Uiso 1 1 calc R
H39B H 1.1591 0.9708 0.5651 0.080 Uiso 1 1 calc R
C40 C 1.3483(3) 0.9538(3) 0.5432(2) 0.0867(11) Uani 1 1 d .
H40A H 1.3851 0.8934 0.5145 0.130 Uiso 1 1 calc R
H40B H 1.3931 0.9974 0.6106 0.130 Uiso 1 1 calc R
H40C H 1.3635 0.9988 0.5095 0.130 Uiso 1 1 calc R
C41 C 1.2078(3) 1.2439(2) 0.4592(2) 0.0672(8) Uani 1 1 d .
H41A H 1.1830 1.2248 0.5106 0.081 Uiso 1 1 calc R
H41B H 1.1953 1.3154 0.4739 0.081 Uiso 1 1 calc R
C42 C 1.3578(3) 1.2521(3) 0.4579(3) 0.0931(11) Uani 1 1 d .
H42A H 1.3733 1.1846 0.4520 0.140 Uiso 1 1 calc R
H42B H 1.4143 1.3122 0.5174 0.140 Uiso 1 1 calc R
H42C H 1.3809 1.2646 0.4036 0.140 Uiso 1 1 calc R
C43 C 1.0793(3) 1.2925(2) 0.2936(2) 0.0701(9) Uani 1 1 d .
H43A H 1.0734 1.3431 0.3580 0.084 Uiso 1 1 calc R
H43B H 1.0052 1.2883 0.2470 0.084 Uiso 1 1 calc R
C44 C 1.2170(3) 1.3389(3) 0.2718(3) 0.0857(10) Uani 1 1 d .
H44A H 1.2910 1.3491 0.3208 0.129 Uiso 1 1 calc R
H44B H 1.2211 1.4085 0.2719 0.129 Uiso 1 1 calc R
H44C H 1.2250 1.2882 0.2090 0.129 Uiso 1 1 calc R
H5 H 0.394(2) 0.486(2) -0.1819(17) 0.054(7) Uiso 1 1 d .
H11 H 0.889(3) 0.333(2) -0.0242(19) 0.063(8) Uiso 1 1 d .
H12 H 1.082(3) 0.372(2) 0.091(2) 0.071(8) Uiso 1 1 d .
H13 H 1.144(3) 0.548(2) 0.234(2) 0.071(8) Uiso 1 1 d .
H19 H 1.157(3) 1.043(2) 0.455(2) 0.067(8) Uiso 1 1 d .
H25 H 1.018(3) 1.182(2) 0.1036(19) 0.066(8) Uiso 1 1 d .
H26 H 0.895(3) 1.130(2) -0.053(2) 0.064(8) Uiso 1 1 d .
H27 H 0.709(2) 0.9614(19) -0.1307(19) 0.056(7) Uiso 1 1 d .
H2N H 0.734(4) 0.610(3) 0.004(3) 0.134(14) Uiso 1 1 d .
H5N H 0.947(3) 0.917(3) 0.200(2) 0.105(11) Uiso 1 1 d .
H1O H 0.803(6) 0.777(5) 0.068(4) 0.20(2) Uiso 1 1 d .
H2O H 0.885(6) 0.755(4) 0.134(4) 0.18(2) Uiso 1 1 d .
N1 N 0.6295(2) 0.73001(15) -0.05739(14) 0.0497(5) Uani 1 1 d .
N2 N 0.6763(2) 0.52661(17) -0.03563(15) 0.0514(5) Uani 1 1 d .
N3 N 0.8716(2) 0.56848(16) 0.12745(15) 0.0510(5) Uani 1 1 d .
N4 N 1.0127(2) 0.79185(16) 0.27345(15) 0.0520(5) Uani 1 1 d .
N5 N 0.9897(2) 0.99595(18) 0.23965(15) 0.0531(6) Uani 1 1 d .
N6 N 0.8004(2) 0.95348(15) 0.07410(14) 0.0487(5) Uani 1 1 d .
O1 O 0.8875(2) 0.76026(16) 0.07648(17) 0.0689(6) Uani 1 1 d .

loop_
_atom_site_aniso_label
_atom_site_aniso_U_11
_atom_site_aniso_U_22
_atom_site_aniso_U_33
_atom_site_aniso_U_23
_atom_site_aniso_U_13
_atom_site_aniso_U_12
C1 0.0510(14) 0.0418(13) 0.0431(13) 0.0185(11) 0.0049(11) 0.0122(11)
C2 0.0553(15) 0.0461(14) 0.0433(13) 0.0207(11) 0.0068(11) 0.0168(11)
C3 0.0485(14) 0.0485(14) 0.0487(14) 0.0221(12) 0.0010(11) 0.0091(11)
C4 0.0508(14) 0.0415(14) 0.0496(14) 0.0219(11) 0.0033(11) 0.0085(11)
C5 0.0566(16) 0.0452(15) 0.0536(15) 0.0222(12) 0.0022(13) 0.0076(12)
C6 0.0542(15) 0.0410(13) 0.0509(15) 0.0205(11) 0.0019(12) 0.0083(11)
C7 0.0571(15) 0.0392(13) 0.0509(15) 0.0166(11) 0.0020(12) 0.0051(11)
C8 0.0555(15) 0.0363(13) 0.0503(14) 0.0176(11) 0.0041(12) 0.0088(11)
C9 0.0581(15) 0.0373(13) 0.0522(15) 0.0200(11) 0.0054(12) 0.0113(11)
C10 0.0551(15) 0.0380(13) 0.0559(15) 0.0220(12) 0.0028(12) 0.0088(11)
C11 0.0647(18) 0.0428(15) 0.0630(18) 0.0214(14) 0.0049(14) 0.0146(13)
C12 0.0641(18) 0.0532(17) 0.078(2) 0.0336(15) 0.0090(15) 0.0215(14)
C13 0.0565(17) 0.0539(17) 0.0708(19) 0.0303(15) -0.0031(15) 0.0127(13)
C14 0.0517(15) 0.0451(14) 0.0550(15) 0.0252(12) -0.0001(12) 0.0070(12)
C15 0.0476(14) 0.0488(15) 0.0556(16) 0.0242(12) -0.0007(12) 0.0093(11)
C16 0.0514(15) 0.0587(17) 0.0581(16) 0.0304(14) 0.0007(13) 0.0086(12)
C17 0.0495(15) 0.0580(16) 0.0519(15) 0.0242(13) 0.0002(12) 0.0086(12)
C18 0.0498(14) 0.0475(15) 0.0522(15) 0.0204(12) 0.0028(12) 0.0108(11)
C19 0.0544(15) 0.0517(16) 0.0484(15) 0.0164(13) 0.0050(12) 0.0150(12)
C20 0.0548(15) 0.0432(14) 0.0472(14) 0.0137(11) 0.0001(12) 0.0127(11)
C21 0.0540(15) 0.0429(14) 0.0529(15) 0.0093(12) -0.0003(12) 0.0123(12)
C22 0.0568(15) 0.0375(13) 0.0575(16) 0.0130(12) 0.0010(13) 0.0141(11)
C23 0.0528(15) 0.0410(13) 0.0553(15) 0.0179(12) 0.0014(12) 0.0134(11)
C24 0.0512(14) 0.0354(13) 0.0556(15) 0.0133(11) 0.0003(12) 0.0117(11)
C25 0.0605(17) 0.0390(14) 0.0680(18) 0.0243(13) -0.0002(14) 0.0066(13)
C26 0.0651(18) 0.0480(16) 0.0694(19) 0.0341(14) 0.0077(15) 0.0126(13)
C27 0.0600(16) 0.0489(15) 0.0564(17) 0.0280(13) 0.0030(13) 0.0136(13)
C28 0.0505(14) 0.0380(13) 0.0485(14) 0.0172(11) 0.0022(11) 0.0136(11)
C29 0.0659(17) 0.0528(16) 0.0660(18) 0.0272(14) 0.0033(14) 0.0223(13)
C30 0.131(3) 0.071(2) 0.078(2) 0.0425(18) -0.017(2) 0.021(2)
C31 0.0605(17) 0.0613(17) 0.074(2) 0.0352(15) -0.0103(15) 0.0032(14)
C32 0.114(3) 0.082(2) 0.067(2) 0.0124(18) -0.025(2) 0.004(2)
C33 0.0686(18) 0.0465(15) 0.076(2) 0.0217(14) -0.0094(15) 0.0053(13)
C34 0.149(4) 0.081(2) 0.067(2) 0.0139(19) -0.022(2) 0.021(2)
C35 0.0681(17) 0.0381(14) 0.0641(17) 0.0228(12) 0.0065(14) 0.0092(12)
C36 0.097(2) 0.0467(16) 0.073(2) 0.0188(14) 0.0091(17) 0.0232(16)
C37 0.089(2) 0.0694(19) 0.072(2) 0.0394(16) -0.0036(17) 0.0170(17)
C38 0.111(3) 0.079(2) 0.107(3) 0.040(2) -0.034(2) 0.023(2)
C39 0.0687(19) 0.0672(18) 0.0554(17) 0.0252(14) -0.0018(14) 0.0150(15)
C40 0.072(2) 0.078(2) 0.082(2) 0.0247(18) -0.0156(18) 0.0056(17)
C41 0.0726(19) 0.0493(16) 0.0573(17) 0.0098(13) -0.0058(14) 0.0121(14)
C42 0.070(2) 0.098(3) 0.084(2) 0.029(2) -0.0105(18) 0.0077(18)
C43 0.084(2) 0.0423(15) 0.0685(19) 0.0127(13) -0.0013(16) 0.0213(14)
C44 0.083(2) 0.0575(19) 0.104(3) 0.0390(18) -0.0019(19) 0.0017(16)
N1 0.0542(12) 0.0409(11) 0.0495(12) 0.0212(9) 0.0009(10) 0.0084(9)
N2 0.0532(12) 0.0396(12) 0.0550(13) 0.0197(10) 0.0024(10) 0.0088(10)
N3 0.0515(12) 0.0429(12) 0.0550(13) 0.0226(10) 0.0019(10) 0.0098(9)
N4 0.0537(12) 0.0451(12) 0.0521(13) 0.0204(10) 0.0009(10) 0.0120(10)
N5 0.0589(13) 0.0395(12) 0.0489(12) 0.0137(10) -0.0003(10) 0.0091(10)
N6 0.0524(12) 0.0377(11) 0.0514(12) 0.0184(9) 0.0022(10) 0.0114(9)
O1 0.0751(14) 0.0557(12) 0.0738(15) 0.0301(10) 0.0060(11) 0.0173(10)

loop_
_atom_type_symbol
_atom_type_description
_atom_type_scat_dispersion_real
_atom_type_scat_dispersion_imag
_atom_type_scat_source
C C 0.0033 0.0016 'International Tables Vol C Tables 4.2.6.8 and 6.1.1.4'
H H 0.0000 0.0000 'International Tables Vol C Tables 4.2.6.8 and 6.1.1.4'
N N 0.0061 0.0033 'International Tables Vol C Tables 4.2.6.8 and 6.1.1.4'
O O 0.0106 0.0060 'International Tables Vol C Tables 4.2.6.8 and 6.1.1.4'

loop_
_geom_angle_atom_site_label_1
_geom_angle_atom_site_label_2
_geom_angle_atom_site_label_3
_geom_angle
N1 C1 C2 112.2(2)
N1 C1 C28 121.4(2)
C2 C1 C28 126.3(2)
C3 C2 C1 105.7(2)
C3 C2 C29 126.3(2)
C1 C2 C29 127.7(2)
C2 C3 C4 106.9(2)
C2 C3 C31 127.3(2)
C4 C3 C31 125.7(2)
C5 C4 N1 125.7(2)
C5 C4 C3 124.9(2)
N1 C4 C3 109.4(2)
C4 C5 C6 132.5(2)
N2 C6 C5 126.4(2)
N2 C6 C7 107.4(2)
C5 C6 C7 126.2(2)
C8 C7 C6 108.1(2)
C8 C7 C33 126.8(2)
C6 C7 C33 125.1(2)
C7 C8 C9 106.2(2)
C7 C8 C35 125.4(2)
C9 C8 C35 128.4(2)
N2 C9 C8 109.4(2)
N2 C9 C10 121.0(2)
C8 C9 C10 129.5(2)
N3 C10 C11 122.2(2)
N3 C10 C9 116.3(2)
C11 C10 C9 121.5(2)
C12 C11 C10 119.3(3)
C11 C12 C13 119.0(3)
C12 C13 C14 119.3(3)
N3 C14 C13 122.3(2)
N3 C14 C15 117.7(2)
C13 C14 C15 119.9(2)
N4 C15 C16 112.0(2)
N4 C15 C14 121.5(2)
C16 C15 C14 126.3(2)
C17 C16 C15 105.7(2)
C17 C16 C37 126.5(2)
C15 C16 C37 127.7(2)
C16 C17 C18 106.7(2)
C16 C17 C39 127.5(2)
C18 C17 C39 125.7(2)
C19 C18 N4 125.3(2)
C19 C18 C17 124.8(2)
N4 C18 C17 109.7(2)
C18 C19 C20 133.1(2)
N5 C20 C19 126.3(2)
N5 C20 C21 107.6(2)
C19 C20 C21 126.1(2)
C22 C21 C20 107.8(2)
C22 C21 C41 126.6(2)
C20 C21 C41 125.6(2)
C21 C22 C23 106.6(2)
C21 C22 C43 125.0(2)
C23 C22 C43 128.4(2)
N5 C23 C22 109.3(2)
N5 C23 C24 120.8(2)
C22 C23 C24 130.0(2)
N6 C24 C25 122.4(2)
N6 C24 C23 116.5(2)
C25 C24 C23 121.1(2)
C26 C25 C24 119.5(2)
C25 C26 C27 118.8(3)
C26 C27 C28 119.2(2)
N6 C28 C27 122.6(2)
N6 C28 C1 118.0(2)
C27 C28 C1 119.4(2)
C2 C29 C30 115.9(2)
C3 C31 C32 112.4(3)
C34 C33 C7 113.6(3)
C8 C35 C36 112.9(2)
C38 C37 C16 115.3(3)
C17 C39 C40 112.0(3)
C21 C41 C42 112.7(3)
C22 C43 C44 113.6(2)
C1 N1 C4 105.83(18)
C9 N2 C6 108.9(2)
C14 N3 C10 117.8(2)
C15 N4 C18 105.8(2)
C23 N5 C20 108.7(2)
C28 N6 C24 117.5(2)

loop_
_geom_bond_atom_site_label_1
_geom_bond_atom_site_label_2
_geom_bond_distance
C1 N1 1.335(3)
C1 C2 1.437(3)
C1 C28 1.473(3)
C2 C3 1.371(3)
C2 C29 1.510(3)
C3 C4 1.439(3)
C3 C31 1.500(3)
C4 C5 1.375(3)
C4 N1 1.396(3)
C5 C6 1.391(3)
C6 N2 1.383(3)
C6 C7 1.416(3)
C7 C8 1.393(3)
C7 C33 1.505(3)
C8 C9 1.416(3)
C8 C35 1.503(3)
C9 N2 1.356(3)
C9 C10 1.463(3)
C10 N3 1.353(3)
C10 C11 1.389(4)
C11 C12 1.369(4)
C12 C13 1.373(4)
C13 C14 1.390(4)
C14 N3 1.342(3)
C14 C15 1.476(3)
C15 N4 1.327(3)
C15 C16 1.451(3)
C16 C17 1.368(4)
C16 C37 1.512(4)
C17 C18 1.440(4)
C17 C39 1.502(4)
C18 C19 1.373(4)
C18 N4 1.399(3)
C19 C20 1.404(4)
C20 N5 1.384(3)
C20 C21 1.413(3)
C21 C22 1.390(4)
C21 C41 1.500(3)
C22 C23 1.412(3)
C22 C43 1.509(4)
C23 N5 1.355(3)
C23 C24 1.466(3)
C24 N6 1.351(3)
C24 C25 1.392(4)
C25 C26 1.374(4)
C26 C27 1.376(4)
C27 C28 1.394(4)
C28 N6 1.345(3)
C29 C30 1.515(4)
C31 C32 1.534(5)
C33 C34 1.502(5)
C35 C36 1.519(4)
C37 C38 1.492(5)
C39 C40 1.512(4)
C41 C42 1.516(4)
C43 C44 1.534(5)
